data_4129864
loop_
_publ_author_name
'George, David T.'
'Kuenstner, Eric J.'
'Pronin, Sergey V.'

_publ_section_title
;
 A Concise Approach to Paxilline Indole Diterpenes.
;
_journal_issue 49
_journal_name_full 'Journal of the American Chemical Society'
_journal_page_first 15410
_journal_page_last 15413
_journal_paper_doi 10.1021/jacs.5b11129
_journal_volume 137
_journal_year 2015
_chemical_formula_sum 'C24 H32 O3'
_chemical_formula_weight 368.49
_space_group_crystal_system orthorhombic
_space_group_IT_number 61
_space_group_name_Hall '-P 2ac 2ab'
_space_group_name_H-M_alt 'P b c a'
_atom_sites_solution_hydrogens difmap
_atom_sites_solution_primary direct
_atom_sites_solution_secondary difmap
_audit_creation_method SHELXL-2014/7
_cell_angle_alpha 90
_cell_angle_beta 90
_cell_angle_gamma 90
_cell_formula_units_Z 8
_cell_length_a 10.0498(4)
_cell_length_b 12.6817(5)
_cell_length_c 30.2790(13)
_cell_measurement_reflns_used 9023
_cell_measurement_temperature 88(2)
_cell_measurement_theta_max 29.19
_cell_measurement_theta_min 2.43
_cell_volume 3859.0(3)
_computing_cell_refinement 'Bruker SAINT 8.34a, 2013'
_computing_data_collection 'Bruker APEX2 2014.11-0, 2014'
_computing_data_reduction 'Bruker SAINT 8.34a, 2013'
_computing_molecular_graphics 'Bruker SHELXTL'
_computing_publication_material 'Bruker SHELXTL'
_computing_structure_refinement 'SHELXL-2014/7 (Sheldrick, 2014)'
_computing_structure_solution 'Bruker SHELXTL 2014/4'
_diffrn_ambient_temperature 88(2)
_diffrn_measured_fraction_theta_full 1.000
_diffrn_measured_fraction_theta_max 0.961
_diffrn_measurement_device_type 'Bruker SMART APEX II CCD'
_diffrn_measurement_method '\f and \w scans'
_diffrn_radiation_type MoK\a
_diffrn_radiation_wavelength 0.71073
_diffrn_reflns_av_R_equivalents 0.0217
_diffrn_reflns_av_unetI/netI 0.0115
_diffrn_reflns_Laue_measured_fraction_full 1.000
_diffrn_reflns_Laue_measured_fraction_max 0.961
_diffrn_reflns_limit_h_max 13
_diffrn_reflns_limit_h_min -13
_diffrn_reflns_limit_k_max 17
_diffrn_reflns_limit_k_min -17
_diffrn_reflns_limit_l_max 40
_diffrn_reflns_limit_l_min -39
_diffrn_reflns_number 45527
_diffrn_reflns_point_group_measured_fraction_full 1.000
_diffrn_reflns_point_group_measured_fraction_max 0.961
_diffrn_reflns_theta_full 25.500
_diffrn_reflns_theta_max 29.217
_diffrn_reflns_theta_min 2.432
_diffrn_source 'fine-focus sealed tube'
_exptl_absorpt_coefficient_mu 0.082
_exptl_absorpt_correction_T_max 0.8622
_exptl_absorpt_correction_T_min 0.8371
_exptl_absorpt_correction_type multi-scan
_exptl_absorpt_process_details 'Bruker SADABS 2014/5'
_exptl_crystal_colour colorless
_exptl_crystal_density_diffrn 1.269
_exptl_crystal_density_meas ?
_exptl_crystal_density_method not_measured
_exptl_crystal_description polyhedron
_exptl_crystal_F_000 1600
_exptl_crystal_size_max 0.450
_exptl_crystal_size_mid 0.426
_exptl_crystal_size_min 0.426
_refine_diff_density_max 0.415
_refine_diff_density_min -0.270
_refine_diff_density_rms 0.049
_refine_ls_extinction_method none
_refine_ls_goodness_of_fit_ref 1.021
_refine_ls_hydrogen_treatment refall
_refine_ls_matrix_type full
_refine_ls_number_parameters 372
_refine_ls_number_reflns 5028
_refine_ls_number_restraints 0
_refine_ls_restrained_S_all 1.021
_refine_ls_R_factor_all 0.0401
_refine_ls_R_factor_gt 0.0372
_refine_ls_shift/su_max 0.002
_refine_ls_shift/su_mean 0.000
_refine_ls_structure_factor_coef Fsqd
_refine_ls_weighting_details 'w=1/[\s^2^(Fo^2^)+(0.0579P)^2^+1.5152P] where P=(Fo^2^+2Fc^2^)/3'
_refine_ls_weighting_scheme calc
_refine_ls_wR_factor_gt 0.0985
_refine_ls_wR_factor_ref 0.1013
_reflns_Friedel_coverage 0.000
_reflns_number_gt 4595
_reflns_number_total 5028
_reflns_threshold_expression 'I > 2\s(I)'
_cod_data_source_file ja5b11129_si_003.cif
_cod_data_source_block svp2
_cod_depositor_comments
;
The following automatic conversions were performed:

data item '_exptl_crystal_density_meas' value 'not_measured' was
changed to '?' -- the value is perceived as not measured.

Automatic conversion script
Id: cif_fix_values 6909 2019-04-08 15:41:33Z antanas 
;
_cod_database_code 4129864
_shelx_shelxl_version_number 2014/7
_shelx_space_group_comment
; 
The symmetry employed for this shelxl refinement is uniquely defined 
by the following loop, which should always be used as a source of 
symmetry information in preference to the above space-group names. 
They are only intended as comments. 
;
_shelx_estimated_absorpt_t_min 0.964
_shelx_estimated_absorpt_t_max 0.966

loop_
_space_group_symop_operation_xyz
'x, y, z'
'-x+1/2, -y, z+1/2'
'-x, y+1/2, -z+1/2'
'x+1/2, -y+1/2, -z'
'-x, -y, -z'
'x-1/2, y, -z-1/2'
'x, -y-1/2, z-1/2'
'-x-1/2, y-1/2, z'

loop_
_atom_site_label
_atom_site_type_symbol
_atom_site_fract_x
_atom_site_fract_y
_atom_site_fract_z
_atom_site_U_iso_or_equiv
_atom_site_adp_type
_atom_site_occupancy
_atom_site_site_symmetry_order
_atom_site_calc_flag
O1 O 0.94435(7) 0.67177(6) 0.29231(2) 0.02195(17) Uani 1 1 d
O2 O 0.58453(6) 0.66538(5) 0.53139(2) 0.01361(14) Uani 1 1 d
O3 O 0.80821(6) 0.62609(5) 0.51530(2) 0.01138(14) Uani 1 1 d
C1 C 0.83649(9) 0.62892(7) 0.29413(3) 0.01337(17) Uani 1 1 d
C2 C 0.79080(10) 0.54294(8) 0.26204(3) 0.01665(19) Uani 1 1 d
C3 C 0.64721(9) 0.51605(7) 0.27539(3) 0.01470(18) Uani 1 1 d
C4 C 0.64437(9) 0.54785(7) 0.32424(3) 0.01143(17) Uani 1 1 d
C5 C 0.51301(9) 0.55584(7) 0.34834(3) 0.01375(17) Uani 1 1 d
C6 C 0.54266(9) 0.57949(7) 0.39703(3) 0.01255(17) Uani 1 1 d
C7 C 0.63344(8) 0.67676(7) 0.40534(3) 0.01036(16) Uani 1 1 d
C8 C 0.66628(8) 0.68889(7) 0.45582(3) 0.01008(16) Uani 1 1 d
C9 C 0.54760(9) 0.65771(7) 0.48542(3) 0.01271(17) Uani 1 1 d
C10 C 0.69607(8) 0.60226(7) 0.54198(3) 0.01182(17) Uani 1 1 d
C11 C 0.77641(8) 0.61062(7) 0.46928(3) 0.01016(16) Uani 1 1 d
C12 C 0.90242(8) 0.61785(7) 0.44215(3) 0.01169(17) Uani 1 1 d
C13 C 0.86855(8) 0.60114(7) 0.39314(3) 0.01107(16) Uani 1 1 d
C14 C 0.76314(9) 0.67999(6) 0.37555(3) 0.00993(16) Uani 1 1 d
C15 C 0.72321(8) 0.65184(7) 0.32692(3) 0.01074(16) Uani 1 1 d
C16 C 0.64534(10) 0.74340(7) 0.30443(3) 0.01575(18) Uani 1 1 d
C17 C 0.70118(10) 0.80394(7) 0.46833(3) 0.01399(18) Uani 1 1 d
C18 C 0.82672(9) 0.79103(7) 0.37515(3) 0.01426(18) Uani 1 1 d
C19 C 0.73317(9) 0.62227(7) 0.58958(3) 0.01228(17) Uani 1 1 d
C20 C 0.80944(9) 0.54789(8) 0.61219(3) 0.01639(19) Uani 1 1 d
C21 C 0.84494(10) 0.56487(8) 0.65614(3) 0.0188(2) Uani 1 1 d
C22 C 0.80301(10) 0.65577(8) 0.67776(3) 0.01770(19) Uani 1 1 d
C23 C 0.72699(10) 0.73000(8) 0.65539(3) 0.0194(2) Uani 1 1 d
C24 C 0.69289(9) 0.71349(8) 0.61125(3) 0.01689(19) Uani 1 1 d
H2A H 0.8516(15) 0.4806(11) 0.2667(5) 0.029(4) Uiso 1 1 d
H2B H 0.8030(14) 0.5674(12) 0.2313(5) 0.029(4) Uiso 1 1 d
H3A H 0.5828(13) 0.5572(10) 0.2581(4) 0.019(3) Uiso 1 1 d
H3B H 0.6263(13) 0.4410(11) 0.2715(4) 0.020(3) Uiso 1 1 d
H4A H 0.6990(12) 0.4929(10) 0.3397(4) 0.014(3) Uiso 1 1 d
H5A H 0.4629(13) 0.4909(11) 0.3461(4) 0.020(3) Uiso 1 1 d
H5B H 0.4564(13) 0.6112(10) 0.3350(4) 0.018(3) Uiso 1 1 d
H6A H 0.5838(13) 0.5144(10) 0.4109(4) 0.017(3) Uiso 1 1 d
H6B H 0.4578(13) 0.5919(10) 0.4128(4) 0.019(3) Uiso 1 1 d
H7A H 0.5781(12) 0.7394(10) 0.3972(4) 0.012(3) Uiso 1 1 d
H9A H 0.4723(12) 0.7060(10) 0.4813(4) 0.014(3) Uiso 1 1 d
H9B H 0.5196(12) 0.5833(10) 0.4798(4) 0.013(3) Uiso 1 1 d
H10A H 0.6730(12) 0.5258(10) 0.5372(4) 0.013(3) Uiso 1 1 d
H11A H 0.7386(12) 0.5376(10) 0.4662(4) 0.012(3) Uiso 1 1 d
H12A H 0.9650(13) 0.5624(10) 0.4525(4) 0.016(3) Uiso 1 1 d
H12B H 0.9472(13) 0.6856(10) 0.4471(4) 0.017(3) Uiso 1 1 d
H13A H 0.8388(12) 0.5270(10) 0.3892(4) 0.013(3) Uiso 1 1 d
H13B H 0.9524(13) 0.6095(10) 0.3755(4) 0.016(3) Uiso 1 1 d
H16A H 0.5720(13) 0.7683(11) 0.3237(5) 0.025(3) Uiso 1 1 d
H16B H 0.6064(13) 0.7239(11) 0.2764(4) 0.021(3) Uiso 1 1 d
H16C H 0.7049(14) 0.8044(11) 0.2986(5) 0.026(3) Uiso 1 1 d
H17A H 0.7921(13) 0.8238(10) 0.4606(4) 0.018(3) Uiso 1 1 d
H17B H 0.6931(13) 0.8147(11) 0.5003(4) 0.020(3) Uiso 1 1 d
H17C H 0.6406(14) 0.8510(12) 0.4540(5) 0.029(4) Uiso 1 1 d
H18A H 0.7565(14) 0.8454(11) 0.3750(4) 0.021(3) Uiso 1 1 d
H18B H 0.8834(13) 0.7997(10) 0.3485(4) 0.019(3) Uiso 1 1 d
H18C H 0.8834(13) 0.8048(11) 0.4015(4) 0.020(3) Uiso 1 1 d
H20A H 0.8344(13) 0.4842(11) 0.5968(4) 0.023(3) Uiso 1 1 d
H21A H 0.8969(15) 0.5111(12) 0.6716(5) 0.029(4) Uiso 1 1 d
H22A H 0.8291(14) 0.6683(12) 0.7082(5) 0.027(4) Uiso 1 1 d
H23A H 0.6968(14) 0.7946(12) 0.6710(5) 0.030(4) Uiso 1 1 d
H24A H 0.6395(14) 0.7645(11) 0.5959(5) 0.026(3) Uiso 1 1 d

loop_
_atom_site_aniso_label
_atom_site_aniso_U_11
_atom_site_aniso_U_22
_atom_site_aniso_U_33
_atom_site_aniso_U_23
_atom_site_aniso_U_13
_atom_site_aniso_U_12
O1 0.0179(3) 0.0292(4) 0.0188(3) -0.0055(3) 0.0064(3) -0.0074(3)
O2 0.0109(3) 0.0213(3) 0.0087(3) -0.0005(2) 0.0000(2) 0.0036(2)
O3 0.0101(3) 0.0157(3) 0.0083(3) 0.0003(2) 0.0007(2) 0.0000(2)
C1 0.0149(4) 0.0153(4) 0.0099(4) 0.0013(3) 0.0012(3) 0.0013(3)
C2 0.0168(4) 0.0208(4) 0.0124(4) -0.0042(3) 0.0024(3) -0.0011(4)
C3 0.0148(4) 0.0180(4) 0.0113(4) -0.0025(3) -0.0004(3) -0.0007(3)
C4 0.0122(4) 0.0120(4) 0.0101(4) 0.0001(3) -0.0004(3) -0.0006(3)
C5 0.0120(4) 0.0179(4) 0.0113(4) -0.0009(3) -0.0005(3) -0.0028(3)
C6 0.0116(4) 0.0157(4) 0.0104(4) -0.0002(3) 0.0007(3) -0.0028(3)
C7 0.0103(4) 0.0112(4) 0.0096(4) 0.0003(3) 0.0005(3) 0.0004(3)
C8 0.0100(4) 0.0103(4) 0.0099(4) -0.0004(3) 0.0004(3) 0.0006(3)
C9 0.0103(4) 0.0189(4) 0.0088(4) 0.0000(3) 0.0000(3) 0.0007(3)
C10 0.0104(4) 0.0143(4) 0.0107(4) 0.0012(3) 0.0007(3) 0.0004(3)
C11 0.0103(4) 0.0113(4) 0.0090(4) -0.0005(3) -0.0003(3) 0.0002(3)
C12 0.0094(4) 0.0149(4) 0.0108(4) -0.0005(3) 0.0005(3) 0.0007(3)
C13 0.0107(4) 0.0126(4) 0.0099(4) -0.0009(3) 0.0007(3) 0.0010(3)
C14 0.0112(4) 0.0093(4) 0.0093(3) 0.0002(3) 0.0010(3) -0.0004(3)
C15 0.0117(4) 0.0112(4) 0.0093(4) 0.0007(3) 0.0007(3) 0.0005(3)
C16 0.0186(4) 0.0145(4) 0.0141(4) 0.0032(3) -0.0010(3) 0.0028(3)
C17 0.0176(4) 0.0108(4) 0.0136(4) -0.0017(3) -0.0004(3) 0.0009(3)
C18 0.0177(4) 0.0105(4) 0.0146(4) 0.0005(3) 0.0020(3) -0.0029(3)
C19 0.0105(4) 0.0163(4) 0.0100(4) 0.0013(3) 0.0011(3) -0.0014(3)
C20 0.0160(4) 0.0194(4) 0.0137(4) 0.0012(3) 0.0011(3) 0.0036(3)
C21 0.0180(4) 0.0243(5) 0.0142(4) 0.0043(4) -0.0011(3) 0.0036(4)
C22 0.0164(4) 0.0258(5) 0.0110(4) 0.0005(3) -0.0009(3) -0.0016(4)
C23 0.0211(5) 0.0211(5) 0.0160(4) -0.0045(4) -0.0029(4) 0.0020(4)
C24 0.0182(4) 0.0174(4) 0.0150(4) -0.0007(3) -0.0039(3) 0.0026(3)

loop_
_atom_type_symbol
_atom_type_description
_atom_type_scat_dispersion_real
_atom_type_scat_dispersion_imag
_atom_type_scat_source
C C 0.0033 0.0016 'International Tables Vol C Tables 4.2.6.8 and 6.1.1.4'
H H 0.0000 0.0000 'International Tables Vol C Tables 4.2.6.8 and 6.1.1.4'
O O 0.0106 0.0060 'International Tables Vol C Tables 4.2.6.8 and 6.1.1.4'

loop_
_geom_angle_atom_site_label_1
_geom_angle_atom_site_label_2
_geom_angle_atom_site_label_3
_geom_angle
C10 O2 C9 112.59(6)
C10 O3 C11 110.16(6)
O1 C1 C2 123.91(8)
O1 C1 C15 127.28(8)
C2 C1 C15 108.79(7)
C1 C2 C3 105.83(7)
C4 C3 C2 102.29(7)
C5 C4 C3 119.97(7)
C5 C4 C15 111.49(7)
C3 C4 C15 105.45(7)
C4 C5 C6 107.91(7)
C5 C6 C7 115.14(7)
C6 C7 C8 111.00(7)
C6 C7 C14 114.26(7)
C8 C7 C14 112.22(7)
C11 C8 C9 103.67(7)
C11 C8 C17 112.30(7)
C9 C8 C17 105.92(7)
C11 C8 C7 110.19(7)
C9 C8 C7 112.19(7)
C17 C8 C7 112.22(7)
O2 C9 C8 110.12(7)
O2 C10 O3 112.33(7)
O2 C10 C19 108.47(7)
O3 C10 C19 108.14(7)
O3 C11 C12 109.32(7)
O3 C11 C8 109.08(7)
C12 C11 C8 114.74(7)
C11 C12 C13 109.31(7)
C12 C13 C14 113.19(7)
C18 C14 C13 107.92(7)
C18 C14 C15 107.80(7)
C13 C14 C15 110.52(7)
C18 C14 C7 111.57(7)
C13 C14 C7 110.46(7)
C15 C14 C7 108.54(7)
C1 C15 C4 100.66(7)
C1 C15 C16 103.33(7)
C4 C15 C16 110.90(7)
C1 C15 C14 117.38(7)
C4 C15 C14 112.10(7)
C16 C15 C14 111.70(7)
C24 C19 C20 119.41(8)
C24 C19 C10 121.22(8)
C20 C19 C10 119.37(8)
C21 C20 C19 120.30(9)
C22 C21 C20 119.97(9)
C23 C22 C21 119.94(9)
C22 C23 C24 120.02(9)
C19 C24 C23 120.35(9)

loop_
_geom_bond_atom_site_label_1
_geom_bond_atom_site_label_2
_geom_bond_distance
O1 C1 1.2138(12)
O2 C10 1.4142(10)
O2 C9 1.4438(10)
O3 C10 1.4191(10)
O3 C11 1.4430(10)
C1 C2 1.5310(13)
C1 C15 1.5383(12)
C2 C3 1.5368(13)
C3 C4 1.5334(12)
C4 C5 1.5119(12)
C4 C15 1.5406(12)
C5 C6 1.5335(12)
C6 C7 1.5548(12)
C7 C8 1.5713(11)
C7 C14 1.5855(12)
C8 C11 1.5416(12)
C8 C9 1.5436(12)
C8 C17 1.5477(12)
C10 C19 1.5103(12)
C11 C12 1.5122(12)
C12 C13 1.5373(12)
C13 C14 1.5510(12)
C14 C18 1.5464(12)
C14 C15 1.5674(11)
C15 C16 1.5571(12)
C19 C24 1.3902(13)
C19 C20 1.3950(13)
C20 C21 1.3945(13)
C21 C22 1.3909(14)
C22 C23 1.3887(14)
C23 C24 1.3956(13)

loop_
_geom_torsion_atom_site_label_1
_geom_torsion_atom_site_label_2
_geom_torsion_atom_site_label_3
_geom_torsion_atom_site_label_4
_geom_torsion
O1 C1 C2 C3 -177.37(9)
C15 C1 C2 C3 1.16(10)
C1 C2 C3 C4 -25.00(9)
C2 C3 C4 C5 167.28(8)
C2 C3 C4 C15 40.55(9)
C3 C4 C5 C6 175.22(8)
C15 C4 C5 C6 -60.90(9)
C4 C5 C6 C7 53.56(10)
C5 C6 C7 C8 -175.72(7)
C5 C6 C7 C14 -47.61(10)
C6 C7 C8 C11 78.79(8)
C14 C7 C8 C11 -50.42(9)
C6 C7 C8 C9 -36.16(9)
C14 C7 C8 C9 -165.37(7)
C6 C7 C8 C17 -155.27(7)
C14 C7 C8 C17 75.52(9)
C10 O2 C9 C8 -57.33(9)
C11 C8 C9 O2 58.44(8)
C17 C8 C9 O2 -59.95(9)
C7 C8 C9 O2 177.30(7)
C9 O2 C10 O3 56.12(9)
C9 O2 C10 C19 175.60(7)
C11 O3 C10 O2 -58.91(9)
C11 O3 C10 C19 -178.58(7)
C10 O3 C11 C12 -170.26(7)
C10 O3 C11 C8 63.54(8)
C9 C8 C11 O3 -61.93(8)
C17 C8 C11 O3 51.95(9)
C7 C8 C11 O3 177.84(6)
C9 C8 C11 C12 175.05(7)
C17 C8 C11 C12 -71.06(9)
C7 C8 C11 C12 54.83(9)
O3 C11 C12 C13 179.89(7)
C8 C11 C12 C13 -57.23(9)
C11 C12 C13 C14 56.68(9)
C12 C13 C14 C18 67.80(9)
C12 C13 C14 C15 -174.55(7)
C12 C13 C14 C7 -54.41(9)
C6 C7 C14 C18 163.42(7)
C8 C7 C14 C18 -69.09(9)
C6 C7 C14 C13 -76.55(9)
C8 C7 C14 C13 50.94(9)
C6 C7 C14 C15 44.77(9)
C8 C7 C14 C15 172.26(7)
O1 C1 C15 C4 -158.62(9)
C2 C1 C15 C4 22.91(9)
O1 C1 C15 C16 86.69(11)
C2 C1 C15 C16 -91.77(8)
O1 C1 C15 C14 -36.71(13)
C2 C1 C15 C14 144.82(8)
C5 C4 C15 C1 -170.83(7)
C3 C4 C15 C1 -39.08(8)
C5 C4 C15 C16 -61.98(9)
C3 C4 C15 C16 69.77(9)
C5 C4 C15 C14 63.62(9)
C3 C4 C15 C14 -164.63(7)
C18 C14 C15 C1 70.70(9)
C13 C14 C15 C1 -47.02(10)
C7 C14 C15 C1 -168.30(7)
C18 C14 C15 C4 -173.52(7)
C13 C14 C15 C4 68.76(9)
C7 C14 C15 C4 -52.52(9)
C18 C14 C15 C16 -48.35(9)
C13 C14 C15 C16 -166.07(7)
C7 C14 C15 C16 72.65(8)
O2 C10 C19 C24 -20.63(11)
O3 C10 C19 C24 101.44(9)
O2 C10 C19 C20 159.47(8)
O3 C10 C19 C20 -78.45(10)
C24 C19 C20 C21 0.02(14)
C10 C19 C20 C21 179.92(8)
C19 C20 C21 C22 0.70(15)
C20 C21 C22 C23 -0.65(15)
C21 C22 C23 C24 -0.11(15)
C20 C19 C24 C23 -0.79(14)
C10 C19 C24 C23 179.31(9)
C22 C23 C24 C19 0.84(15)
